data_7220178
loop_
_publ_author_name
'Wang, Huanxia'
'Wu, Lulu'
'Wang, Youming'
'ZHOU, Zhenghong'

_publ_section_title
;
 Organocatalyzed asymmetric tandem Michael-cyclization reaction of
 4-benzylidene-3-methylpyrazol-5-ones and malononitrile: Stereocontrolled
 construction of pyrano[2,3-c]pyrazole scaffold
;
_journal_name_full 'RSC Adv.'
_journal_paper_doi 10.1039/C5RA04356E
_journal_year 2015
_chemical_absolute_configuration ad
_chemical_formula_sum 'C26 H23 Cl N4 O'
_chemical_formula_weight 442.93
_chemical_name_systematic
; 
 ? 
;
_space_group_IT_number 4
_symmetry_cell_setting monoclinic
_symmetry_space_group_name_Hall 'P 2yb'
_symmetry_space_group_name_H-M 'P 1 21 1'
_atom_sites_solution_hydrogens geom
_atom_sites_solution_primary direct
_atom_sites_solution_secondary difmap
_audit_creation_method SHELXL-97
_audit_update_record
;
2015-04-22 deposited with the CCDC.
2015-05-05 downloaded from the CCDC.
;
_cell_angle_alpha 90.00
_cell_angle_beta 105.75(3)
_cell_angle_gamma 90.00
_cell_formula_units_Z 2
_cell_length_a 8.1418(16)
_cell_length_b 12.894(3)
_cell_length_c 10.541(2)
_cell_measurement_reflns_used 3860
_cell_measurement_temperature 113(2)
_cell_measurement_theta_max 28.0066
_cell_measurement_theta_min 2.5545
_cell_volume 1065.1(4)
_computing_cell_refinement crystalclear
_computing_data_collection crystalclear
_computing_data_reduction crystalclear
_computing_molecular_graphics 'Bruker SHELXTL'
_computing_publication_material 'Bruker SHELXTL'
_computing_structure_refinement 'SHELXL-97 (Sheldrick, 1997)'
_computing_structure_solution 'SHELXS-97 (Sheldrick, 1990)'
_diffrn_ambient_temperature 113(2)
_diffrn_measured_fraction_theta_full 0.991
_diffrn_measured_fraction_theta_max 0.991
_diffrn_measurement_device_type 'rigaku saturn'
_diffrn_measurement_method '\w scans'
_diffrn_radiation_monochromator confocal
_diffrn_radiation_source 'rotating anode'
_diffrn_radiation_type MoK\a
_diffrn_radiation_wavelength 0.71073
_diffrn_reflns_av_R_equivalents 0.0301
_diffrn_reflns_av_sigmaI/netI 0.0517
_diffrn_reflns_limit_h_max 10
_diffrn_reflns_limit_h_min -9
_diffrn_reflns_limit_k_max 16
_diffrn_reflns_limit_k_min -16
_diffrn_reflns_limit_l_max 13
_diffrn_reflns_limit_l_min -13
_diffrn_reflns_number 10819
_diffrn_reflns_theta_full 28.10
_diffrn_reflns_theta_max 28.10
_diffrn_reflns_theta_min 2.01
_diffrn_standards_decay_% 0
_diffrn_standards_interval_count 0
_diffrn_standards_interval_time 0
_diffrn_standards_number 0
_exptl_absorpt_coefficient_mu 0.207
_exptl_absorpt_correction_T_max 0.9756
_exptl_absorpt_correction_T_min 0.9598
_exptl_absorpt_correction_type multi-scan
_exptl_absorpt_process_details crystalclear
_exptl_crystal_colour colorless
_exptl_crystal_density_diffrn 1.381
_exptl_crystal_density_method 'not measured'
_exptl_crystal_description prism
_exptl_crystal_F_000 464
_exptl_crystal_size_max 0.20
_exptl_crystal_size_mid 0.18
_exptl_crystal_size_min 0.12
_refine_diff_density_max 0.209
_refine_diff_density_min -0.296
_refine_diff_density_rms 0.072
_refine_ls_abs_structure_details 'Flack H D (1983), Acta Cryst. A39, 876-881'
_refine_ls_abs_structure_Flack -0.01(5)
_refine_ls_extinction_method none
_refine_ls_goodness_of_fit_ref 1.043
_refine_ls_hydrogen_treatment mixed
_refine_ls_matrix_type full
_refine_ls_number_parameters 296
_refine_ls_number_reflns 4910
_refine_ls_number_restraints 4
_refine_ls_restrained_S_all 1.043
_refine_ls_R_factor_all 0.0414
_refine_ls_R_factor_gt 0.0312
_refine_ls_shift/su_max 0.004
_refine_ls_shift/su_mean 0.000
_refine_ls_structure_factor_coef Fsqd
_refine_ls_weighting_details 'calc w=1/[\s^2^(Fo^2^)+(0.0440P)^2^+0.0000P] where P=(Fo^2^+2Fc^2^)/3'
_refine_ls_weighting_scheme calc
_refine_ls_wR_factor_gt 0.0797
_refine_ls_wR_factor_ref 0.0828
_reflns_number_gt 3804
_reflns_number_total 4910
_reflns_threshold_expression >2sigma(I)
_cod_data_source_file c5ra04356e2.cif
_cod_data_source_block shelxl
_cod_depositor_comments
;
The following automatic conversions were performed:

'_symmetry_cell_setting' value 'Monoclinic' changed to 'monoclinic'
according to
/usr/data/users/saulius/crontab/automatic-downloads/rss-feeds/RSC/lib/dictionaries/cif_core.dic
dictionary named 'cif_core.dic' version 2.4.2 from 2011-04-26.

'_exptl_absorpt_correction_type' value 'MULTI-SCAN' changed to
'multi-scan' according to
/usr/data/users/saulius/crontab/automatic-downloads/rss-feeds/RSC/lib/dictionaries/cif_core.dic
dictionary named 'cif_core.dic' version 2.4.2 from 2011-04-26.

Automatic conversion script
Id: cif_fix_values 3271 2015-04-21 07:52:19Z andrius 
;
_cod_original_sg_symbol_H-M P2(1)
_cod_database_code 7220178

loop_
_symmetry_equiv_pos_as_xyz
'x, y, z'
'-x, y+1/2, -z'

loop_
_atom_site_label
_atom_site_type_symbol
_atom_site_fract_x
_atom_site_fract_y
_atom_site_fract_z
_atom_site_U_iso_or_equiv
_atom_site_adp_type
_atom_site_occupancy
_atom_site_symmetry_multiplicity
_atom_site_calc_flag
_atom_site_refinement_flags
Cl1 Cl -0.01137(7) 0.70733(5) 0.53807(5) 0.04053(15) Uani 1 1 d .
O1 O 0.19134(14) 0.92567(9) -0.11839(10) 0.0187(3) Uani 1 1 d .
N1 N 0.58929(17) 0.88226(12) 0.11117(13) 0.0219(3) Uani 1 1 d .
N2 N 0.47527(18) 0.87668(12) -0.01315(14) 0.0188(3) Uani 1 1 d .
N3 N -0.06336(18) 0.99416(11) -0.21152(13) 0.0180(3) Uani 1 1 d .
N4 N -0.1297(2) 1.10251(12) 0.14225(14) 0.0220(3) Uani 1 1 d D
H4A H -0.2375(13) 1.1164(15) 0.1426(17) 0.026 Uiso 1 1 d D
H4B H -0.0728(19) 1.0671(14) 0.2157(13) 0.026 Uiso 1 1 d D
C1 C 0.5858(2) 0.94425(17) 0.32907(17) 0.0295(4) Uani 1 1 d .
H1A H 0.7041 0.9198 0.3507 0.044 Uiso 1 1 calc R
H1B H 0.5238 0.9063 0.3821 0.044 Uiso 1 1 calc R
H1C H 0.5843 1.0186 0.3482 0.044 Uiso 1 1 calc R
C2 C 0.5026(2) 0.92614(15) 0.18659(16) 0.0216(4) Uani 1 1 d .
C3 C 0.3329(2) 0.95024(14) 0.11452(15) 0.0187(4) Uani 1 1 d .
C4 C 0.1832(2) 0.99366(14) 0.15204(15) 0.0175(4) Uani 1 1 d .
H4 H 0.2160 1.0624 0.1955 0.021 Uiso 1 1 calc R
C5 C 0.0413(2) 1.01081(14) 0.02455(15) 0.0163(3) Uani 1 1 d .
C6 C -0.1101(2) 1.06227(13) 0.02659(16) 0.0175(3) Uani 1 1 d .
C7 C -0.2398(2) 1.07681(14) -0.09149(16) 0.0184(4) Uani 1 1 d .
C8 C -0.4040(2) 1.12913(15) -0.08976(17) 0.0231(4) Uani 1 1 d .
H8A H -0.3817 1.2039 -0.0715 0.028 Uiso 1 1 calc R
H8B H -0.4445 1.0997 -0.0169 0.028 Uiso 1 1 calc R
C9 C -0.5446(2) 1.11748(16) -0.21801(18) 0.0282(4) Uani 1 1 d .
H9A H -0.5942 1.0470 -0.2230 0.034 Uiso 1 1 calc R
H9B H -0.6364 1.1683 -0.2201 0.034 Uiso 1 1 calc R
C10 C -0.4736(2) 1.13516(18) -0.33468(18) 0.0303(4) Uani 1 1 d .
H10A H -0.4225 1.2053 -0.3288 0.036 Uiso 1 1 calc R
H10B H -0.5672 1.1313 -0.4172 0.036 Uiso 1 1 calc R
C11 C -0.3392(2) 1.05447(15) -0.33793(16) 0.0234(4) Uani 1 1 d .
H11A H -0.3958 0.9869 -0.3648 0.028 Uiso 1 1 calc R
H11B H -0.2804 1.0747 -0.4050 0.028 Uiso 1 1 calc R
C12 C -0.2087(2) 1.04198(13) -0.20680(16) 0.0185(4) Uani 1 1 d .
C13 C 0.0511(2) 0.97941(13) -0.09869(16) 0.0167(3) Uani 1 1 d .
C14 C 0.3239(2) 0.91815(14) -0.00924(15) 0.0169(3) Uani 1 1 d .
C15 C 0.5272(2) 0.82994(14) -0.11777(16) 0.0177(4) Uani 1 1 d .
C16 C 0.4082(2) 0.79934(15) -0.23254(16) 0.0230(4) Uani 1 1 d .
H16 H 0.2895 0.8069 -0.2417 0.028 Uiso 1 1 calc R
C17 C 0.4658(2) 0.75750(16) -0.33354(18) 0.0274(4) Uani 1 1 d .
H17 H 0.3857 0.7371 -0.4132 0.033 Uiso 1 1 calc R
C18 C 0.6376(3) 0.74507(15) -0.32017(19) 0.0277(4) Uani 1 1 d .
H18 H 0.6756 0.7177 -0.3910 0.033 Uiso 1 1 calc R
C19 C 0.7549(2) 0.77256(15) -0.2034(2) 0.0285(4) Uani 1 1 d .
H19 H 0.8734 0.7624 -0.1934 0.034 Uiso 1 1 calc R
C20 C 0.7001(2) 0.81481(15) -0.10126(17) 0.0226(4) Uani 1 1 d .
H20 H 0.7802 0.8332 -0.0207 0.027 Uiso 1 1 calc R
C21 C 0.1289(2) 0.92236(13) 0.24856(15) 0.0164(3) Uani 1 1 d .
C22 C 0.1394(2) 0.95553(15) 0.37584(16) 0.0231(4) Uani 1 1 d .
H22 H 0.1789 1.0236 0.4020 0.028 Uiso 1 1 calc R
C23 C 0.0929(2) 0.89044(17) 0.46591(17) 0.0272(4) Uani 1 1 d .
H23 H 0.0987 0.9135 0.5526 0.033 Uiso 1 1 calc R
C24 C 0.0382(2) 0.79173(15) 0.42551(17) 0.0243(4) Uani 1 1 d .
C25 C 0.0259(2) 0.75667(15) 0.30009(18) 0.0232(4) Uani 1 1 d .
H25 H -0.0136 0.6885 0.2742 0.028 Uiso 1 1 calc R
C26 C 0.0724(2) 0.82301(15) 0.21220(16) 0.0197(4) Uani 1 1 d .
H26 H 0.0652 0.7996 0.1254 0.024 Uiso 1 1 calc R

loop_
_atom_site_aniso_label
_atom_site_aniso_U_11
_atom_site_aniso_U_22
_atom_site_aniso_U_33
_atom_site_aniso_U_23
_atom_site_aniso_U_13
_atom_site_aniso_U_12
Cl1 0.0339(3) 0.0522(4) 0.0400(3) 0.0218(3) 0.0175(2) -0.0002(3)
O1 0.0166(6) 0.0231(7) 0.0151(5) 0.0003(5) 0.0024(4) 0.0035(5)
N1 0.0164(7) 0.0245(9) 0.0216(7) 0.0008(6) -0.0002(6) -0.0016(6)
N2 0.0154(7) 0.0216(8) 0.0188(7) 0.0010(6) 0.0037(5) -0.0001(6)
N3 0.0194(7) 0.0185(8) 0.0149(7) 0.0018(6) 0.0026(5) 0.0001(6)
N4 0.0217(8) 0.0246(9) 0.0193(7) -0.0030(6) 0.0051(6) 0.0053(7)
C1 0.0244(10) 0.0367(12) 0.0229(9) -0.0019(8) -0.0009(7) 0.0014(9)
C2 0.0179(8) 0.0223(10) 0.0228(9) 0.0008(7) 0.0022(7) -0.0021(8)
C3 0.0184(9) 0.0190(9) 0.0180(8) 0.0012(7) 0.0040(6) -0.0012(7)
C4 0.0167(8) 0.0183(10) 0.0161(8) -0.0015(7) 0.0019(6) -0.0012(7)
C5 0.0176(8) 0.0133(8) 0.0169(8) 0.0001(6) 0.0028(6) -0.0004(7)
C6 0.0221(9) 0.0118(9) 0.0189(8) -0.0007(7) 0.0062(6) -0.0021(7)
C7 0.0185(9) 0.0124(9) 0.0239(9) 0.0026(7) 0.0047(7) 0.0007(7)
C8 0.0219(9) 0.0191(10) 0.0270(9) -0.0016(7) 0.0044(7) 0.0037(7)
C9 0.0208(10) 0.0304(12) 0.0306(10) 0.0036(8) 0.0023(7) 0.0061(8)
C10 0.0246(10) 0.0343(12) 0.0274(10) 0.0077(8) -0.0007(8) 0.0049(9)
C11 0.0215(9) 0.0267(11) 0.0185(9) 0.0042(7) -0.0006(7) 0.0027(8)
C12 0.0192(9) 0.0138(9) 0.0210(8) 0.0016(6) 0.0030(7) 0.0000(7)
C13 0.0159(8) 0.0144(9) 0.0198(8) 0.0014(6) 0.0050(6) -0.0002(7)
C14 0.0151(8) 0.0161(9) 0.0189(8) 0.0014(7) 0.0034(6) -0.0015(7)
C15 0.0176(9) 0.0135(9) 0.0225(8) 0.0016(7) 0.0066(7) 0.0016(7)
C16 0.0187(9) 0.0239(11) 0.0270(10) -0.0018(8) 0.0071(7) 0.0015(8)
C17 0.0262(10) 0.0261(11) 0.0286(10) -0.0059(8) 0.0055(8) 0.0027(8)
C18 0.0277(10) 0.0241(11) 0.0344(10) -0.0040(8) 0.0139(8) 0.0036(8)
C19 0.0201(10) 0.0215(11) 0.0466(12) -0.0056(8) 0.0135(8) 0.0010(8)
C20 0.0191(9) 0.0174(9) 0.0308(9) -0.0021(7) 0.0061(7) -0.0018(7)
C21 0.0147(8) 0.0163(9) 0.0168(7) 0.0013(7) 0.0016(6) 0.0028(7)
C22 0.0265(10) 0.0225(10) 0.0195(8) -0.0012(7) 0.0046(7) 0.0029(8)
C23 0.0282(10) 0.0350(12) 0.0187(8) 0.0019(8) 0.0070(7) 0.0061(9)
C24 0.0183(9) 0.0328(12) 0.0245(9) 0.0126(8) 0.0102(7) 0.0053(8)
C25 0.0174(9) 0.0216(10) 0.0305(10) 0.0024(8) 0.0062(7) 0.0009(7)
C26 0.0178(9) 0.0215(10) 0.0200(8) -0.0006(7) 0.0057(6) 0.0015(7)

loop_
_atom_type_symbol
_atom_type_description
_atom_type_scat_dispersion_real
_atom_type_scat_dispersion_imag
_atom_type_scat_source
C C 0.0033 0.0016 'International Tables Vol C Tables 4.2.6.8 and 6.1.1.4'
H H 0.0000 0.0000 'International Tables Vol C Tables 4.2.6.8 and 6.1.1.4'
N N 0.0061 0.0033 'International Tables Vol C Tables 4.2.6.8 and 6.1.1.4'
O O 0.0106 0.0060 'International Tables Vol C Tables 4.2.6.8 and 6.1.1.4'
Cl Cl 0.1484 0.1585 'International Tables Vol C Tables 4.2.6.8 and 6.1.1.4'

loop_
_geom_angle_atom_site_label_1
_geom_angle_atom_site_label_2
_geom_angle_atom_site_label_3
_geom_angle
C14 O1 C13 113.88(12)
C2 N1 N2 105.08(13)
C14 N2 N1 109.39(13)
C14 N2 C15 131.09(14)
N1 N2 C15 119.51(13)
C13 N3 C12 116.63(15)
C6 N4 H4A 115.4(12)
C6 N4 H4B 114.3(12)
H4A N4 H4B 111.7(12)
C2 C1 H1A 109.5
C2 C1 H1B 109.5
H1A C1 H1B 109.5
C2 C1 H1C 109.5
H1A C1 H1C 109.5
H1B C1 H1C 109.5
N1 C2 C3 111.85(15)
N1 C2 C1 120.10(15)
C3 C2 C1 128.05(17)
C14 C3 C2 103.89(15)
C14 C3 C4 122.50(15)
C2 C3 C4 133.51(15)
C3 C4 C21 110.93(14)
C3 C4 C5 107.34(13)
C21 C4 C5 112.76(14)
C3 C4 H4 108.6
C21 C4 H4 108.6
C5 C4 H4 108.6
C13 C5 C6 115.28(15)
C13 C5 C4 124.03(15)
C6 C5 C4 120.69(15)
N4 C6 C5 120.38(16)
N4 C6 C7 119.59(16)
C5 C6 C7 119.97(15)
C12 C7 C6 117.47(15)
C12 C7 C8 122.18(15)
C6 C7 C8 120.35(15)
C7 C8 C9 113.69(15)
C7 C8 H8A 108.8
C9 C8 H8A 108.8
C7 C8 H8B 108.8
C9 C8 H8B 108.8
H8A C8 H8B 107.7
C10 C9 C8 110.25(15)
C10 C9 H9A 109.6
C8 C9 H9A 109.6
C10 C9 H9B 109.6
C8 C9 H9B 109.6
H9A C9 H9B 108.1
C9 C10 C11 110.63(16)
C9 C10 H10A 109.5
C11 C10 H10A 109.5
C9 C10 H10B 109.5
C11 C10 H10B 109.5
H10A C10 H10B 108.1
C12 C11 C10 112.70(15)
C12 C11 H11A 109.1
C10 C11 H11A 109.1
C12 C11 H11B 109.1
C10 C11 H11B 109.1
H11A C11 H11B 107.8
N3 C12 C7 123.61(16)
N3 C12 C11 115.00(15)
C7 C12 C11 121.38(16)
N3 C13 C5 126.98(16)
N3 C13 O1 110.20(14)
C5 C13 O1 122.82(14)
O1 C14 C3 128.47(15)
O1 C14 N2 121.72(14)
C3 C14 N2 109.79(14)
C20 C15 C16 121.04(16)
C20 C15 N2 118.00(15)
C16 C15 N2 120.95(15)
C17 C16 C15 118.65(16)
C17 C16 H16 120.7
C15 C16 H16 120.7
C18 C17 C16 120.92(18)
C18 C17 H17 119.5
C16 C17 H17 119.5
C17 C18 C19 119.89(17)
C17 C18 H18 120.1
C19 C18 H18 120.1
C18 C19 C20 120.13(18)
C18 C19 H19 119.9
C20 C19 H19 119.9
C19 C20 C15 119.29(17)
C19 C20 H20 120.4
C15 C20 H20 120.4
C26 C21 C22 118.87(16)
C26 C21 C4 120.68(15)
C22 C21 C4 120.43(15)
C21 C22 C23 121.04(18)
C21 C22 H22 119.5
C23 C22 H22 119.5
C24 C23 C22 118.06(17)
C24 C23 H23 121.0
C22 C23 H23 121.0
C25 C24 C23 122.29(17)
C25 C24 Cl1 118.76(15)
C23 C24 Cl1 118.92(14)
C24 C25 C26 118.53(18)
C24 C25 H25 120.7
C26 C25 H25 120.7
C21 C26 C25 121.19(16)
C21 C26 H26 119.4
C25 C26 H26 119.4

loop_
_geom_bond_atom_site_label_1
_geom_bond_atom_site_label_2
_geom_bond_distance
Cl1 C24 1.7363(18)
O1 C14 1.3504(19)
O1 C13 1.398(2)
N1 C2 1.325(2)
N1 N2 1.3871(19)
N2 C14 1.355(2)
N2 C15 1.418(2)
N3 C13 1.311(2)
N3 C12 1.347(2)
N4 C6 1.374(2)
N4 H4A 0.897(9)
N4 H4B 0.910(9)
C1 C2 1.489(2)
C1 H1A 0.9800
C1 H1B 0.9800
C1 H1C 0.9800
C2 C3 1.419(2)
C3 C14 1.351(2)
C3 C4 1.489(2)
C4 C21 1.523(2)
C4 C5 1.532(2)
C4 H4 1.0000
C5 C13 1.384(2)
C5 C6 1.405(2)
C6 C7 1.409(2)
C7 C12 1.382(2)
C7 C8 1.502(2)
C8 C9 1.523(3)
C8 H8A 0.9900
C8 H8B 0.9900
C9 C10 1.511(2)
C9 H9A 0.9900
C9 H9B 0.9900
C10 C11 1.517(3)
C10 H10A 0.9900
C10 H10B 0.9900
C11 C12 1.506(2)
C11 H11A 0.9900
C11 H11B 0.9900
C15 C20 1.384(2)
C15 C16 1.386(2)
C16 C17 1.384(2)
C16 H16 0.9500
C17 C18 1.377(3)
C17 H17 0.9500
C18 C19 1.384(3)
C18 H18 0.9500
C19 C20 1.385(2)
C19 H19 0.9500
C20 H20 0.9500
C21 C26 1.380(3)
C21 C22 1.389(2)
C22 C23 1.394(3)
C22 H22 0.9500
C23 C24 1.377(3)
C23 H23 0.9500
C24 C25 1.375(3)
C25 C26 1.387(3)
C25 H25 0.9500
C26 H26 0.9500

loop_
_geom_torsion_atom_site_label_1
_geom_torsion_atom_site_label_2
_geom_torsion_atom_site_label_3
_geom_torsion_atom_site_label_4
_geom_torsion
C2 N1 N2 C14 0.54(19)
C2 N1 N2 C15 -178.04(16)
N2 N1 C2 C3 -0.2(2)
N2 N1 C2 C1 179.68(16)
N1 C2 C3 C14 -0.2(2)
C1 C2 C3 C14 179.93(19)
N1 C2 C3 C4 176.12(19)
C1 C2 C3 C4 -3.8(3)
C14 C3 C4 C21 113.84(18)
C2 C3 C4 C21 -61.9(3)
C14 C3 C4 C5 -9.8(2)
C2 C3 C4 C5 174.51(19)
C3 C4 C5 C13 6.5(2)
C21 C4 C5 C13 -116.01(18)
C3 C4 C5 C6 -172.70(16)
C21 C4 C5 C6 64.8(2)
C13 C5 C6 N4 -176.03(16)
C4 C5 C6 N4 3.2(3)
C13 C5 C6 C7 1.2(2)
C4 C5 C6 C7 -179.58(16)
N4 C6 C7 C12 175.09(16)
C5 C6 C7 C12 -2.2(2)
N4 C6 C7 C8 -4.4(3)
C5 C6 C7 C8 178.31(17)
C12 C7 C8 C9 13.4(3)
C6 C7 C8 C9 -167.05(16)
C7 C8 C9 C10 -43.9(2)
C8 C9 C10 C11 62.4(2)
C9 C10 C11 C12 -48.8(2)
C13 N3 C12 C7 1.2(2)
C13 N3 C12 C11 -178.16(15)
C6 C7 C12 N3 0.9(3)
C8 C7 C12 N3 -179.53(17)
C6 C7 C12 C11 -179.70(15)
C8 C7 C12 C11 -0.2(3)
C10 C11 C12 N3 -162.60(16)
C10 C11 C12 C7 18.0(2)
C12 N3 C13 C5 -2.4(3)
C12 N3 C13 O1 177.69(14)
C6 C5 C13 N3 1.2(3)
C4 C5 C13 N3 -178.01(17)
C6 C5 C13 O1 -178.90(15)
C4 C5 C13 O1 1.9(3)
C14 O1 C13 N3 172.49(14)
C14 O1 C13 C5 -7.4(2)
C13 O1 C14 C3 4.1(2)
C13 O1 C14 N2 -174.13(16)
C2 C3 C14 O1 -177.86(17)
C4 C3 C14 O1 5.3(3)
C2 C3 C14 N2 0.5(2)
C4 C3 C14 N2 -176.30(16)
N1 N2 C14 O1 177.82(14)
C15 N2 C14 O1 -3.8(3)
N1 N2 C14 C3 -0.7(2)
C15 N2 C14 C3 177.68(17)
C14 N2 C15 C20 166.05(18)
N1 N2 C15 C20 -15.7(2)
C14 N2 C15 C16 -14.6(3)
N1 N2 C15 C16 163.60(16)
C20 C15 C16 C17 -3.0(3)
N2 C15 C16 C17 177.71(17)
C15 C16 C17 C18 0.9(3)
C16 C17 C18 C19 1.4(3)
C17 C18 C19 C20 -1.5(3)
C18 C19 C20 C15 -0.5(3)
C16 C15 C20 C19 2.8(3)
N2 C15 C20 C19 -177.84(17)
C3 C4 C21 C26 -62.59(19)
C5 C4 C21 C26 57.8(2)
C3 C4 C21 C22 115.86(18)
C5 C4 C21 C22 -123.72(17)
C26 C21 C22 C23 -0.4(3)
C4 C21 C22 C23 -178.90(16)
C21 C22 C23 C24 0.8(3)
C22 C23 C24 C25 -1.0(3)
C22 C23 C24 Cl1 177.17(14)
C23 C24 C25 C26 0.8(3)
Cl1 C24 C25 C26 -177.37(13)
C22 C21 C26 C25 0.2(3)
C4 C21 C26 C25 178.68(16)
C24 C25 C26 C21 -0.4(3)
